data_7715876
loop_
_publ_author_name
'Mortensen, Sabina Svava'
'Nielsen, Villads R. M.'
'S&#xf8;rensen, Thomas Just'

_publ_section_title
;
 Contrasting impact of coordination polyhedra and site symmetry on the
 electronic energy levels in nine-coordinated Eu(III) and Sm(III) crystals
 structures determined from single crystal luminescence spectra.
;
_journal_issue 24
_journal_name_full 'Dalton transactions (Cambridge, England : 2003)'
_journal_page_first 10079
_journal_page_last 10092
_journal_paper_doi 10.1039/d4dt00157e
_journal_volume 53
_journal_year 2024
_chemical_formula_moiety 'C16 H28 N4 Na O10 Sm, 3(H2 O)'
_chemical_formula_sum 'C16 H34 N4 Na O13 Sm'
_chemical_formula_weight 663.81
_space_group_crystal_system triclinic
_space_group_IT_number 2
_space_group_name_Hall '-P 1'
_space_group_name_H-M_alt 'P -1'
_atom_sites_solution_hydrogens mixed
_atom_sites_solution_primary iterative
_audit_creation_date 2024-03-21
_audit_creation_method
;
Olex2 1.5
(compiled 2023.08.24 svn.re1ec1418 for OlexSys, GUI svn.r6817)
;
_audit_update_record
;
2024-04-23 deposited with the CCDC.	2024-04-29 downloaded from the CCDC.
;
_cell_angle_alpha 82.938(3)
_cell_angle_beta 84.975(3)
_cell_angle_gamma 80.994(3)
_cell_formula_units_Z 2
_cell_length_a 8.6233(8)
_cell_length_b 9.1615(8)
_cell_length_c 15.6526(14)
_cell_measurement_reflns_used 9647
_cell_measurement_temperature 100
_cell_measurement_theta_max 33.23
_cell_measurement_theta_min 2.40
_cell_volume 1209.13(19)
_computing_cell_refinement 'SAINT V8.40A (Bruker, 2019)'
_computing_data_reduction 'SAINT V8.40A (Bruker, 2019)'
_computing_molecular_graphics 'Olex2 1.5 (Dolomanov et al., 2009)'
_computing_publication_material 'Olex2 1.5 (Dolomanov et al., 2009)'
_computing_structure_refinement 'SHELXL 2018/3 (Sheldrick, 2015)'
_computing_structure_solution 'olex2.solve 1.5 (Bourhis et al., 2015)'
_diffrn_ambient_temperature 100
_diffrn_measured_fraction_theta_full 1.000
_diffrn_measured_fraction_theta_max 1.000
_diffrn_measurement_device_type 'Bruker D8 Ventue'
_diffrn_measurement_method '\f and \w scans'
_diffrn_radiation_type MoK\a
_diffrn_radiation_wavelength 0.71073
_diffrn_reflns_av_R_equivalents 0.0513
_diffrn_reflns_av_unetI/netI 0.0305
_diffrn_reflns_Laue_measured_fraction_full 1.000
_diffrn_reflns_Laue_measured_fraction_max 1.000
_diffrn_reflns_limit_h_max 12
_diffrn_reflns_limit_h_min -12
_diffrn_reflns_limit_k_max 13
_diffrn_reflns_limit_k_min -13
_diffrn_reflns_limit_l_max 23
_diffrn_reflns_limit_l_min -23
_diffrn_reflns_number 59699
_diffrn_reflns_point_group_measured_fraction_full 1.000
_diffrn_reflns_point_group_measured_fraction_max 1.000
_diffrn_reflns_theta_full 25.242
_diffrn_reflns_theta_max 32.030
_diffrn_reflns_theta_min 2.265
_diffrn_source_current 1.0
_diffrn_source_power 0.05
_diffrn_source_voltage 50.0
_diffrn_standards_number 0
_exptl_absorpt_coefficient_mu 2.518
_exptl_absorpt_correction_T_max 0.7465
_exptl_absorpt_correction_T_min 0.6268
_exptl_absorpt_correction_type multi-scan
_exptl_absorpt_process_details
;
SADABS-2016/2 (Bruker,2016/2) was used for absorption correction.
wR2(int) was 0.1064 before and 0.0724 after correction.
The Ratio of minimum to maximum transmission is 0.8397.
The \l/2 correction factor is Not present.
;
_exptl_crystal_colour 'clear whiteish colourless'
_exptl_crystal_colour_lustre clear
_exptl_crystal_colour_modifier whiteish
_exptl_crystal_colour_primary colourless
_exptl_crystal_density_diffrn 1.823
_exptl_crystal_description rhombohedral
_exptl_crystal_F_000 670
_exptl_crystal_preparation Luminescent
_exptl_crystal_size_max 0.291
_exptl_crystal_size_mid 0.134
_exptl_crystal_size_min 0.083
_refine_diff_density_max 0.792
_refine_diff_density_min -0.557
_refine_diff_density_rms 0.104
_refine_ls_extinction_method none
_refine_ls_goodness_of_fit_ref 1.066
_refine_ls_hydrogen_treatment mixed
_refine_ls_matrix_type full
_refine_ls_number_parameters 331
_refine_ls_number_reflns 8427
_refine_ls_number_restraints 0
_refine_ls_restrained_S_all 1.066
_refine_ls_R_factor_all 0.0249
_refine_ls_R_factor_gt 0.0200
_refine_ls_shift/su_max 0.002
_refine_ls_shift/su_mean 0.000
_refine_ls_structure_factor_coef Fsqd
_refine_ls_weighting_details 'w=1/[\s^2^(Fo^2^)+(0.0157P)^2^+0.6614P] where P=(Fo^2^+2Fc^2^)/3'
_refine_ls_weighting_scheme calc
_refine_ls_wR_factor_gt 0.0435
_refine_ls_wR_factor_ref 0.0450
_reflns_Friedel_coverage 0.000
_reflns_number_gt 7737
_reflns_number_total 8427
_reflns_threshold_expression 'I > 2\s(I)'
_cod_data_source_file d4dt00157e2.cif
_cod_data_source_block mo_d8v5335_0m_a
_cod_depositor_comments 'Adding full bibliography for 7715871--7715877.cif.'
_cod_database_code 7715876
_shelx_shelxl_version_number 2018/3
_shelx_space_group_comment
;
The symmetry employed for this shelxl refinement is uniquely defined
by the following loop, which should always be used as a source of
symmetry information in preference to the above space-group names.
They are only intended as comments.
;
_shelx_estimated_absorpt_t_max 0.818
_shelx_estimated_absorpt_t_min 0.528
_olex2_refinement_description
;
1. Fixed Uiso
 At 1.2 times of:
  All C(H,H) groups
 At 1.5 times of:
  All O(H) groups, All O(H,H) groups
2.a Free rotating group:
 O9(H9C,H9D), O5(H5C,H5D), O11(H11C,H11D)
2.b Rotating group:
 O12(H12A,H12B), O3(H3C)
2.c Secondary CH2 refined with riding coordinates:
 C1(H1A,H1B), C4(H4A,H4B), C10(H10A,H10B), C12(H12C,H12D), C16(H16A,H16B),
 C2(H2A,H2B), C9(H9A,H9B), C5(H5A,H5B), C11(H11A,H11B), C3(H3A,H3B), C13(H13A,
 H13B), C7(H7A,H7B)
;
_olex2_submission_special_instructions 'No special instructions were received'

loop_
_space_group_symop_operation_xyz
'x, y, z'
'-x, -y, -z'

loop_
_atom_site_label
_atom_site_type_symbol
_atom_site_fract_x
_atom_site_fract_y
_atom_site_fract_z
_atom_site_U_iso_or_equiv
_atom_site_adp_type
_atom_site_occupancy
_atom_site_site_symmetry_order
_atom_site_calc_flag
_atom_site_refinement_flags_posn
_atom_site_refinement_flags_adp
_atom_site_refinement_flags_occupancy
_atom_site_disorder_assembly
_atom_site_disorder_group
Sm1 Sm 0.58961(2) 0.25049(2) 0.80734(2) 0.00535(2) Uani 1 1 d . . . . .
O1 O 0.80611(14) -0.01792(12) 1.03635(7) 0.0100(2) Uani 1 1 d . . . . .
O4 O 0.60353(14) 0.66996(12) 0.92554(8) 0.0118(2) Uani 1 1 d . . . . .
O6 O 0.53476(13) 0.48449(12) 0.86462(7) 0.0096(2) Uani 1 1 d . . . . .
O8 O 0.23928(14) 0.46991(13) 0.61954(8) 0.0137(2) Uani 1 1 d . . . . .
O10 O 0.68709(13) 0.16121(12) 0.94559(7) 0.0095(2) Uani 1 1 d . . . . .
O12 O 0.35599(13) 0.25657(12) 0.91185(7) 0.0101(2) Uani 1 1 d . . . . .
H12A H 0.381080 0.273896 0.961005 0.015 Uiso 1 1 d R U . . .
H12B H 0.327916 0.169938 0.921489 0.015 Uiso 1 1 d R U . . .
O13 O 0.50595(14) 0.01409(12) 0.80941(7) 0.0092(2) Uani 1 1 d . . . . .
O7 O 0.36540(14) 0.32954(12) 0.72573(7) 0.0105(2) Uani 1 1 d . . . . .
O2 O 0.38521(15) -0.13362(13) 0.74399(8) 0.0145(2) Uani 1 1 d . . . . .
O9 O 0.02394(15) 0.71941(14) 0.57794(9) 0.0186(3) Uani 1 1 d G . . . .
H9C H 0.073138 0.790603 0.583675 0.028 Uiso 1 1 d G U . . .
H9D H 0.090229 0.641552 0.588419 0.028 Uiso 1 1 d G U . . .
O5 O -0.20646(17) 1.07270(15) 0.40142(9) 0.0203(3) Uani 1 1 d G . . . .
H5C H -0.187776 0.978280 0.407790 0.031 Uiso 1 1 d G U . . .
H5D H -0.259545 1.093801 0.357080 0.031 Uiso 1 1 d G U . . .
N1 N 0.63509(15) 0.45522(14) 0.67504(8) 0.0075(2) Uani 1 1 d . . . . .
N4 N 0.85114(16) 0.05387(14) 0.80236(8) 0.0078(2) Uani 1 1 d . . . . .
N2 N 0.84393(15) 0.37809(14) 0.82056(8) 0.0077(2) Uani 1 1 d . . . . .
O11 O -0.1266(2) 0.76980(16) 0.42950(10) 0.0273(3) Uani 1 1 d G . . . .
H11C H -0.099215 0.742165 0.480418 0.041 Uiso 1 1 d G U . . .
H11D H -0.165251 0.696925 0.415460 0.041 Uiso 1 1 d G U . . .
N3 N 0.64496(16) 0.13405(14) 0.65569(8) 0.0080(2) Uani 1 1 d . . . . .
C1 C 0.85552(19) -0.04062(16) 0.88639(10) 0.0092(3) Uani 1 1 d . . . . .
H1A H 0.966541 -0.079466 0.897419 0.011 Uiso 1 1 calc R U . . .
H1B H 0.800888 -0.126774 0.882793 0.011 Uiso 1 1 calc R U . . .
C4 C 0.85161(19) -0.04308(17) 0.73270(10) 0.0103(3) Uani 1 1 d . . . . .
H4A H 0.777745 -0.115466 0.750776 0.012 Uiso 1 1 calc R U . . .
H4B H 0.958269 -0.099669 0.723791 0.012 Uiso 1 1 calc R U . . .
C6 C 0.63537(18) 0.54948(16) 0.89415(10) 0.0085(3) Uani 1 1 d . . . . .
C8 C 0.77968(18) 0.04071(16) 0.96186(10) 0.0080(3) Uani 1 1 d . . . . .
C10 C 0.73946(19) 0.55773(17) 0.69712(10) 0.0097(3) Uani 1 1 d . . . . .
H10A H 0.679937 0.626449 0.736577 0.012 Uiso 1 1 calc R U . . .
H10B H 0.773600 0.617997 0.643911 0.012 Uiso 1 1 calc R U . . .
C12 C 0.80412(19) 0.47022(17) 0.89255(10) 0.0100(3) Uani 1 1 d . . . . .
H12C H 0.876529 0.545159 0.887689 0.012 Uiso 1 1 calc R U . . .
H12D H 0.820181 0.406184 0.947718 0.012 Uiso 1 1 calc R U . . .
C14 C 0.35062(18) 0.43847(17) 0.66750(10) 0.0089(3) Uani 1 1 d . . . . .
C16 C 0.80435(19) 0.04595(18) 0.64834(10) 0.0107(3) Uani 1 1 d . . . . .
H16A H 0.881944 0.114149 0.628727 0.013 Uiso 1 1 calc R U . . .
H16B H 0.807215 -0.022961 0.604023 0.013 Uiso 1 1 calc R U . . .
C2 C 0.88360(19) 0.47288(18) 0.73996(10) 0.0107(3) Uani 1 1 d . . . . .
H2A H 0.946287 0.409294 0.698761 0.013 Uiso 1 1 calc R U . . .
H2B H 0.949799 0.544923 0.753513 0.013 Uiso 1 1 calc R U . . .
C9 C 0.98147(18) 0.26225(17) 0.84057(10) 0.0094(3) Uani 1 1 d . . . . .
H9A H 0.972712 0.224783 0.902619 0.011 Uiso 1 1 calc R U . . .
H9B H 1.079375 0.307320 0.828988 0.011 Uiso 1 1 calc R U . . .
C5 C 0.47837(18) 0.53913(17) 0.65714(10) 0.0098(3) Uani 1 1 d . . . . .
H5A H 0.482551 0.589690 0.597504 0.012 Uiso 1 1 calc R U . . .
H5B H 0.450666 0.616533 0.697058 0.012 Uiso 1 1 calc R U . . .
C11 C 0.63077(19) 0.25294(17) 0.58136(10) 0.0101(3) Uani 1 1 d . . . . .
H11A H 0.518123 0.286446 0.571940 0.012 Uiso 1 1 calc R U . . .
H11B H 0.681905 0.212078 0.528485 0.012 Uiso 1 1 calc R U . . .
C3 C 0.5231(2) 0.03846(17) 0.65402(10) 0.0106(3) Uani 1 1 d . . . . .
H3A H 0.564513 -0.040909 0.616893 0.013 Uiso 1 1 calc R U . . .
H3B H 0.430756 0.098856 0.627217 0.013 Uiso 1 1 calc R U . . .
C13 C 0.7069(2) 0.38468(17) 0.59746(10) 0.0105(3) Uani 1 1 d . . . . .
H13A H 0.820292 0.351183 0.604599 0.013 Uiso 1 1 calc R U . . .
H13B H 0.697649 0.459871 0.546316 0.013 Uiso 1 1 calc R U . . .
C7 C 0.99124(18) 0.13303(17) 0.78713(10) 0.0099(3) Uani 1 1 d . . . . .
H7A H 1.002784 0.170787 0.725221 0.012 Uiso 1 1 calc R U . . .
H7B H 1.086536 0.061256 0.800738 0.012 Uiso 1 1 calc R U . . .
C15 C 0.46879(19) -0.03380(17) 0.74232(10) 0.0094(3) Uani 1 1 d . . . . .
Na1 Na 0.36843(8) 0.82516(7) 0.89975(4) 0.01246(13) Uani 1 1 d . . . . .
O3 O 0.22504(19) 0.62718(18) 0.88496(13) 0.0268(3) Uani 1 1 d . . . . .
H3C H 0.308014 0.556786 0.879382 0.040 Uiso 1 1 d R U . . .
H3D H 0.192(5) 0.644(4) 0.846(2) 0.077(15) Uiso 1 1 d . . . . .

loop_
_atom_site_aniso_label
_atom_site_aniso_U_11
_atom_site_aniso_U_22
_atom_site_aniso_U_33
_atom_site_aniso_U_23
_atom_site_aniso_U_13
_atom_site_aniso_U_12
Sm1 0.00588(4) 0.00565(3) 0.00449(3) -0.00050(2) -0.00093(2) -0.00047(2)
O1 0.0117(5) 0.0111(5) 0.0071(5) 0.0017(4) -0.0024(4) -0.0022(4)
O4 0.0150(6) 0.0095(5) 0.0114(5) -0.0045(4) -0.0029(4) -0.0001(4)
O6 0.0089(5) 0.0091(5) 0.0112(5) -0.0031(4) -0.0005(4) -0.0016(4)
O8 0.0130(6) 0.0139(5) 0.0141(6) 0.0011(4) -0.0071(5) -0.0003(4)
O10 0.0101(5) 0.0105(5) 0.0072(5) -0.0008(4) -0.0011(4) 0.0008(4)
O12 0.0105(5) 0.0123(5) 0.0084(5) -0.0018(4) 0.0000(4) -0.0040(4)
O13 0.0130(5) 0.0082(5) 0.0071(5) -0.0017(4) -0.0012(4) -0.0026(4)
O7 0.0094(5) 0.0125(5) 0.0094(5) 0.0018(4) -0.0021(4) -0.0021(4)
O2 0.0213(6) 0.0128(5) 0.0117(5) -0.0011(4) -0.0027(5) -0.0085(5)
O9 0.0153(6) 0.0155(6) 0.0231(7) 0.0021(5) -0.0021(5) 0.0009(5)
O5 0.0210(7) 0.0217(6) 0.0189(7) -0.0038(5) -0.0080(5) 0.0001(5)
N1 0.0081(6) 0.0083(5) 0.0062(5) -0.0009(4) -0.0004(4) -0.0013(4)
N4 0.0092(6) 0.0086(5) 0.0060(5) -0.0016(4) -0.0014(4) -0.0008(4)
N2 0.0076(6) 0.0085(5) 0.0065(6) -0.0004(4) -0.0003(4) -0.0004(4)
O11 0.0386(9) 0.0201(7) 0.0271(8) -0.0004(6) -0.0113(7) -0.0130(6)
N3 0.0082(6) 0.0089(5) 0.0066(6) 0.0000(4) -0.0006(4) -0.0004(4)
C1 0.0111(7) 0.0086(6) 0.0071(6) 0.0002(5) -0.0006(5) 0.0001(5)
C4 0.0124(7) 0.0094(6) 0.0086(7) -0.0032(5) -0.0012(5) 0.0017(5)
C6 0.0103(7) 0.0088(6) 0.0061(6) 0.0005(5) -0.0003(5) -0.0017(5)
C8 0.0075(7) 0.0090(6) 0.0081(6) 0.0000(5) -0.0015(5) -0.0034(5)
C10 0.0107(7) 0.0085(6) 0.0105(7) 0.0008(5) -0.0014(5) -0.0037(5)
C12 0.0089(7) 0.0104(6) 0.0114(7) -0.0042(5) -0.0016(5) -0.0012(5)
C14 0.0094(7) 0.0097(6) 0.0070(6) -0.0015(5) -0.0003(5) 0.0007(5)
C16 0.0110(7) 0.0125(7) 0.0076(7) -0.0026(5) -0.0013(5) 0.0023(5)
C2 0.0095(7) 0.0136(7) 0.0090(7) 0.0009(5) 0.0001(5) -0.0040(5)
C9 0.0059(6) 0.0104(6) 0.0118(7) -0.0007(5) -0.0017(5) 0.0000(5)
C5 0.0098(7) 0.0085(6) 0.0104(7) 0.0010(5) -0.0033(5) 0.0002(5)
C11 0.0130(7) 0.0119(7) 0.0050(6) -0.0007(5) -0.0010(5) -0.0010(5)
C3 0.0135(7) 0.0119(7) 0.0078(7) -0.0026(5) -0.0018(5) -0.0043(6)
C13 0.0131(7) 0.0116(7) 0.0064(6) -0.0008(5) 0.0020(5) -0.0023(5)
C7 0.0072(7) 0.0116(7) 0.0102(7) -0.0015(5) 0.0001(5) 0.0000(5)
C15 0.0102(7) 0.0078(6) 0.0096(7) -0.0013(5) -0.0016(5) 0.0008(5)
Na1 0.0130(3) 0.0124(3) 0.0108(3) -0.0006(2) 0.0013(2) 0.0001(2)
O3 0.0169(7) 0.0260(7) 0.0388(10) -0.0127(7) 0.0055(7) -0.0036(6)

loop_
_atom_type_symbol
_atom_type_description
_atom_type_scat_dispersion_real
_atom_type_scat_dispersion_imag
_atom_type_scat_source
C C 0.0033 0.0016 'International Tables Vol C Tables 4.2.6.8 and 6.1.1.4'
H H 0.0000 0.0000 'International Tables Vol C Tables 4.2.6.8 and 6.1.1.4'
N N 0.0061 0.0033 'International Tables Vol C Tables 4.2.6.8 and 6.1.1.4'
Na Na 0.0362 0.0249 'International Tables Vol C Tables 4.2.6.8 and 6.1.1.4'
O O 0.0106 0.0060 'International Tables Vol C Tables 4.2.6.8 and 6.1.1.4'
Sm Sm -0.1638 3.4418 'International Tables Vol C Tables 4.2.6.8 and 6.1.1.4'

loop_
_exptl_crystal_face_index_h
_exptl_crystal_face_index_k
_exptl_crystal_face_index_l
_exptl_crystal_face_perp_dist
-1.00 0.00 0.00 0.0400
1.00 0.00 0.00 0.0640
0.00 1.00 0.00 0.1280
0.00 -1.00 0.00 0.0580
0.00 0.00 1.00 0.0410
0.00 0.00 -1.00 0.0240

loop_
_geom_angle_atom_site_label_1
_geom_angle_atom_site_label_2
_geom_angle_atom_site_label_3
_geom_angle
_geom_angle_site_symmetry_1
_geom_angle_site_symmetry_3
_geom_angle_publ_flag
O6 Sm1 O10 84.09(4) . . ?
O6 Sm1 O12 69.54(4) . . ?
O6 Sm1 N1 74.04(4) . . ?
O6 Sm1 N4 130.77(4) . . ?
O6 Sm1 N2 65.50(4) . . ?
O6 Sm1 N3 141.09(4) . . ?
O10 Sm1 O12 73.80(4) . . ?
O10 Sm1 N1 139.69(4) . . ?
O10 Sm1 N4 65.63(4) . . ?
O10 Sm1 N2 72.46(4) . . ?
O10 Sm1 N3 130.56(4) . . ?
O12 Sm1 N1 125.95(4) . . ?
O12 Sm1 N4 129.68(4) . . ?
O12 Sm1 N2 125.47(4) . . ?
O12 Sm1 N3 130.13(4) . . ?
O13 Sm1 O6 144.65(4) . . ?
O13 Sm1 O10 86.69(4) . . ?
O13 Sm1 O12 75.11(4) . . ?
O13 Sm1 N1 129.84(4) . . ?
O13 Sm1 N4 74.10(4) . . ?
O13 Sm1 N2 142.21(4) . . ?
O13 Sm1 N3 65.86(4) . . ?
O7 Sm1 O6 87.34(4) . . ?
O7 Sm1 O10 147.06(4) . . ?
O7 Sm1 O12 73.39(4) . . ?
O7 Sm1 O13 82.13(4) . . ?
O7 Sm1 N1 66.27(4) . . ?
O7 Sm1 N4 138.36(4) . . ?
O7 Sm1 N2 131.38(4) . . ?
O7 Sm1 N3 71.66(4) . . ?
N1 Sm1 N2 67.75(4) . . ?
N1 Sm1 N3 67.63(4) . . ?
N4 Sm1 N1 104.33(4) . . ?
N4 Sm1 N2 68.68(4) . . ?
N4 Sm1 N3 67.56(4) . . ?
N2 Sm1 N3 104.34(4) . . ?
C8 O1 Na1 92.26(9) . 2_667 ?
C6 O4 Na1 120.55(10) . . ?
C6 O6 Sm1 125.46(10) . . ?
Sm1 O10 Na1 143.40(5) . 2_667 ?
C8 O10 Sm1 124.68(10) . . ?
C8 O10 Na1 89.47(9) . 2_667 ?
Sm1 O12 H12A 109.7 . . ?
Sm1 O12 H12B 109.8 . . ?
H12A O12 H12B 104.2 . . ?
Sm1 O13 Na1 143.84(5) . 1_545 ?
C15 O13 Sm1 122.99(10) . . ?
C15 O13 Na1 89.28(9) . 1_545 ?
C14 O7 Sm1 125.50(10) . . ?
C15 O2 Na1 92.80(10) . 1_545 ?
H9C O9 H9D 104.5 . . ?
H5C O5 H5D 104.5 . . ?
C10 N1 Sm1 110.86(9) . . ?
C10 N1 C13 108.85(12) . . ?
C5 N1 Sm1 106.50(9) . . ?
C5 N1 C10 109.80(12) . . ?
C5 N1 C13 109.84(12) . . ?
C13 N1 Sm1 110.98(9) . . ?
C1 N4 Sm1 107.76(9) . . ?
C1 N4 C4 108.54(12) . . ?
C1 N4 C7 110.49(12) . . ?
C4 N4 Sm1 110.94(9) . . ?
C4 N4 C7 109.30(12) . . ?
C7 N4 Sm1 109.79(9) . . ?
C12 N2 Sm1 106.00(9) . . ?
C12 N2 C2 109.90(12) . . ?
C12 N2 C9 109.76(12) . . ?
C2 N2 Sm1 111.68(9) . . ?
C2 N2 C9 109.24(12) . . ?
C9 N2 Sm1 110.21(9) . . ?
H11C O11 H11D 104.7 . . ?
C16 N3 Sm1 111.42(9) . . ?
C16 N3 C11 108.50(12) . . ?
C11 N3 Sm1 111.21(9) . . ?
C3 N3 Sm1 105.80(9) . . ?
C3 N3 C16 110.55(12) . . ?
C3 N3 C11 109.34(12) . . ?
N4 C1 H1A 108.9 . . ?
N4 C1 H1B 108.9 . . ?
N4 C1 C8 113.56(12) . . ?
H1A C1 H1B 107.7 . . ?
C8 C1 H1A 108.9 . . ?
C8 C1 H1B 108.9 . . ?
N4 C4 H4A 109.2 . . ?
N4 C4 H4B 109.2 . . ?
N4 C4 C16 111.96(12) . . ?
H4A C4 H4B 107.9 . . ?
C16 C4 H4A 109.2 . . ?
C16 C4 H4B 109.2 . . ?
O4 C6 O6 124.40(15) . . ?
O4 C6 C12 118.89(14) . . ?
O6 C6 C12 116.69(13) . . ?
O1 C8 O10 123.65(14) . . ?
O1 C8 C1 118.22(13) . . ?
O1 C8 Na1 60.71(8) . 2_667 ?
O10 C8 C1 118.05(13) . . ?
O10 C8 Na1 62.94(8) . 2_667 ?
C1 C8 Na1 176.63(10) . 2_667 ?
N1 C10 H10A 109.3 . . ?
N1 C10 H10B 109.3 . . ?
N1 C10 C2 111.49(12) . . ?
H10A C10 H10B 108.0 . . ?
C2 C10 H10A 109.3 . . ?
C2 C10 H10B 109.3 . . ?
N2 C12 C6 112.77(13) . . ?
N2 C12 H12C 109.0 . . ?
N2 C12 H12D 109.0 . . ?
C6 C12 H12C 109.0 . . ?
C6 C12 H12D 109.0 . . ?
H12C C12 H12D 107.8 . . ?
O8 C14 O7 124.75(15) . . ?
O8 C14 C5 118.46(14) . . ?
O7 C14 C5 116.79(14) . . ?
N3 C16 C4 112.88(13) . . ?
N3 C16 H16A 109.0 . . ?
N3 C16 H16B 109.0 . . ?
C4 C16 H16A 109.0 . . ?
C4 C16 H16B 109.0 . . ?
H16A C16 H16B 107.8 . . ?
N2 C2 C10 113.27(13) . . ?
N2 C2 H2A 108.9 . . ?
N2 C2 H2B 108.9 . . ?
C10 C2 H2A 108.9 . . ?
C10 C2 H2B 108.9 . . ?
H2A C2 H2B 107.7 . . ?
N2 C9 H9A 109.3 . . ?
N2 C9 H9B 109.3 . . ?
N2 C9 C7 111.77(13) . . ?
H9A C9 H9B 107.9 . . ?
C7 C9 H9A 109.3 . . ?
C7 C9 H9B 109.3 . . ?
N1 C5 C14 112.13(12) . . ?
N1 C5 H5A 109.2 . . ?
N1 C5 H5B 109.2 . . ?
C14 C5 H5A 109.2 . . ?
C14 C5 H5B 109.2 . . ?
H5A C5 H5B 107.9 . . ?
N3 C11 H11A 109.4 . . ?
N3 C11 H11B 109.4 . . ?
N3 C11 C13 111.27(12) . . ?
H11A C11 H11B 108.0 . . ?
C13 C11 H11A 109.4 . . ?
C13 C11 H11B 109.4 . . ?
N3 C3 H3A 108.6 . . ?
N3 C3 H3B 108.6 . . ?
N3 C3 C15 114.62(13) . . ?
H3A C3 H3B 107.6 . . ?
C15 C3 H3A 108.6 . . ?
C15 C3 H3B 108.6 . . ?
N1 C13 C11 113.11(13) . . ?
N1 C13 H13A 109.0 . . ?
N1 C13 H13B 109.0 . . ?
C11 C13 H13A 109.0 . . ?
C11 C13 H13B 109.0 . . ?
H13A C13 H13B 107.8 . . ?
N4 C7 C9 113.46(12) . . ?
N4 C7 H7A 108.9 . . ?
N4 C7 H7B 108.9 . . ?
C9 C7 H7A 108.9 . . ?
C9 C7 H7B 108.9 . . ?
H7A C7 H7B 107.7 . . ?
O13 C15 C3 118.68(13) . . ?
O13 C15 Na1 63.44(8) . 1_545 ?
O2 C15 O13 123.86(15) . . ?
O2 C15 C3 117.40(14) . . ?
O2 C15 Na1 60.51(8) . 1_545 ?
C3 C15 Na1 177.74(11) . 1_545 ?
O1 Na1 O10 54.62(4) 2_667 2_667 ?
O1 Na1 O13 90.25(4) 2_667 1_565 ?
O1 Na1 O2 112.24(5) 2_667 1_565 ?
O1 Na1 C8 27.03(4) 2_667 2_667 ?
O1 Na1 C15 103.30(5) 2_667 1_565 ?
O1 Na1 O3 108.74(5) 2_667 . ?
O1 Na1 H3C 127.0 2_667 . ?
O1 Na1 H3D 107.4(9) 2_667 . ?
O4 Na1 O1 139.51(5) . 2_667 ?
O4 Na1 O10 90.29(5) . 2_667 ?
O4 Na1 O13 92.17(5) . 1_565 ?
O4 Na1 O2 101.55(5) . 1_565 ?
O4 Na1 C8 115.75(5) . 2_667 ?
O4 Na1 C15 96.89(5) . 1_565 ?
O4 Na1 O3 94.71(6) . . ?
O4 Na1 H3C 75.9 . . ?
O4 Na1 H3D 103.0(9) . . ?
O10 Na1 O13 120.56(5) 2_667 1_565 ?
O10 Na1 C8 27.59(4) 2_667 2_667 ?
O10 Na1 C15 146.84(5) 2_667 1_565 ?
O10 Na1 H3C 103.3 2_667 . ?
O10 Na1 H3D 109.8(9) 2_667 . ?
O13 Na1 C8 106.57(5) 1_565 2_667 ?
O13 Na1 C15 27.28(4) 1_565 1_565 ?
O13 Na1 H3C 134.7 1_565 . ?
O13 Na1 H3D 127.1(8) 1_565 . ?
O2 Na1 O10 166.83(5) 1_565 2_667 ?
O2 Na1 O13 53.94(4) 1_565 1_565 ?
O2 Na1 C8 139.26(5) 1_565 2_667 ?
O2 Na1 C15 26.69(4) 1_565 1_565 ?
O2 Na1 H3C 85.4 1_565 . ?
O2 Na1 H3D 73.4(9) 1_565 . ?
C8 Na1 C15 126.65(5) 2_667 1_565 ?
C8 Na1 H3C 118.1 2_667 . ?
C8 Na1 H3D 111.1(9) 2_667 . ?
C15 Na1 H3C 109.9 1_565 . ?
C15 Na1 H3D 100.0(8) 1_565 . ?
O3 Na1 O10 98.66(6) . 2_667 ?
O3 Na1 O13 140.13(6) . 1_565 ?
O3 Na1 O2 86.23(6) . 1_565 ?
O3 Na1 C8 105.50(5) . 2_667 ?
O3 Na1 C15 112.86(6) . 1_565 ?
O3 Na1 H3C 19.5 . . ?
O3 Na1 H3D 14.3(8) . . ?
H3C Na1 H3D 28.0 . . ?
Na1 O3 H3C 97.0 . . ?
Na1 O3 H3D 107(3) . . ?
H3C O3 H3D 108.7 . . ?

loop_
_geom_bond_atom_site_label_1
_geom_bond_atom_site_label_2
_geom_bond_distance
_geom_bond_site_symmetry_2
_geom_bond_publ_flag
Sm1 O6 2.3884(11) . ?
Sm1 O10 2.3930(11) . ?
Sm1 O12 2.4794(11) . ?
Sm1 O13 2.3832(11) . ?
Sm1 O7 2.3793(12) . ?
Sm1 N1 2.6632(13) . ?
Sm1 N4 2.6587(13) . ?
Sm1 N2 2.6759(13) . ?
Sm1 N3 2.6953(13) . ?
O1 C8 1.2467(18) . ?
O1 Na1 2.3923(13) 2_667 ?
O4 C6 1.2450(18) . ?
O4 Na1 2.3226(14) . ?
O6 C6 1.2730(19) . ?
O8 C14 1.2469(19) . ?
O10 C8 1.2696(18) . ?
O10 Na1 2.4409(13) 2_667 ?
O12 H12A 0.8568 . ?
O12 H12B 0.8577 . ?
O13 C15 1.2705(19) . ?
O13 Na1 2.4797(13) 1_545 ?
O7 C14 1.2648(18) . ?
O2 C15 1.2464(19) . ?
O2 Na1 2.4159(14) 1_545 ?
O9 H9C 0.8493 . ?
O9 H9D 0.8500 . ?
O5 H5C 0.8498 . ?
O5 H5D 0.8506 . ?
N1 C10 1.487(2) . ?
N1 C5 1.478(2) . ?
N1 C13 1.4871(19) . ?
N4 C1 1.4830(19) . ?
N4 C4 1.4880(19) . ?
N4 C7 1.491(2) . ?
N2 C12 1.475(2) . ?
N2 C2 1.487(2) . ?
N2 C9 1.490(2) . ?
O11 H11C 0.8483 . ?
O11 H11D 0.8508 . ?
N3 C16 1.484(2) . ?
N3 C11 1.492(2) . ?
N3 C3 1.473(2) . ?
C1 H1A 0.9900 . ?
C1 H1B 0.9900 . ?
C1 C8 1.519(2) . ?
C4 H4A 0.9900 . ?
C4 H4B 0.9900 . ?
C4 C16 1.517(2) . ?
C6 C12 1.521(2) . ?
C8 Na1 2.7409(17) 2_667 ?
C10 H10A 0.9900 . ?
C10 H10B 0.9900 . ?
C10 C2 1.521(2) . ?
C12 H12C 0.9900 . ?
C12 H12D 0.9900 . ?
C14 C5 1.530(2) . ?
C16 H16A 0.9900 . ?
C16 H16B 0.9900 . ?
C2 H2A 0.9900 . ?
C2 H2B 0.9900 . ?
C9 H9A 0.9900 . ?
C9 H9B 0.9900 . ?
C9 C7 1.519(2) . ?
C5 H5A 0.9900 . ?
C5 H5B 0.9900 . ?
C11 H11A 0.9900 . ?
C11 H11B 0.9900 . ?
C11 C13 1.517(2) . ?
C3 H3A 0.9900 . ?
C3 H3B 0.9900 . ?
C3 C15 1.525(2) . ?
C13 H13A 0.9900 . ?
C13 H13B 0.9900 . ?
C7 H7A 0.9900 . ?
C7 H7B 0.9900 . ?
C15 Na1 2.7721(17) 1_545 ?
Na1 O3 2.3933(17) . ?
Na1 H3C 2.6535 . ?
Na1 H3D 2.67(4) . ?
O3 H3C 0.8910 . ?
O3 H3D 0.69(4) . ?

loop_
_geom_torsion_atom_site_label_1
_geom_torsion_atom_site_label_2
_geom_torsion_atom_site_label_3
_geom_torsion_atom_site_label_4
_geom_torsion
_geom_torsion_site_symmetry_1
_geom_torsion_site_symmetry_2
_geom_torsion_site_symmetry_3
_geom_torsion_site_symmetry_4
_geom_torsion_publ_flag
Sm1 O6 C6 O4 -178.28(11) . . . . ?
Sm1 O6 C6 C12 -0.09(19) . . . . ?
Sm1 O10 C8 O1 -166.11(11) . . . . ?
Sm1 O10 C8 C1 10.48(19) . . . . ?
Sm1 O10 C8 Na1 -165.89(11) . . . 2_667 ?
Sm1 O13 C15 O2 -159.15(12) . . . . ?
Sm1 O13 C15 C3 18.20(19) . . . . ?
Sm1 O13 C15 Na1 -162.67(10) . . . 1_545 ?
Sm1 O7 C14 O8 172.66(12) . . . . ?
Sm1 O7 C14 C5 -8.41(19) . . . . ?
Sm1 N1 C10 C2 46.61(14) . . . . ?
Sm1 N1 C5 C14 -38.40(14) . . . . ?
Sm1 N1 C13 C11 44.53(15) . . . . ?
Sm1 N4 C1 C8 -32.14(14) . . . . ?
Sm1 N4 C4 C16 46.70(15) . . . . ?
Sm1 N4 C7 C9 43.69(14) . . . . ?
Sm1 N2 C12 C6 -39.38(14) . . . . ?
Sm1 N2 C2 C10 38.00(15) . . . . ?
Sm1 N2 C9 C7 42.94(14) . . . . ?
Sm1 N3 C16 C4 38.51(15) . . . . ?
Sm1 N3 C11 C13 42.02(14) . . . . ?
Sm1 N3 C3 C15 -31.43(15) . . . . ?
O4 C6 C12 N2 -151.50(14) . . . . ?
O6 C6 C12 N2 30.21(19) . . . . ?
O8 C14 C5 N1 -146.65(14) . . . . ?
O7 C14 C5 N1 34.34(19) . . . . ?
N1 C10 C2 N2 -58.69(17) . . . . ?
N4 C1 C8 O1 -165.07(13) . . . . ?
N4 C1 C8 O10 18.2(2) . . . . ?
N4 C4 C16 N3 -59.16(18) . . . . ?
N2 C9 C7 N4 -61.00(17) . . . . ?
N3 C11 C13 N1 -60.15(17) . . . . ?
N3 C3 C15 O13 13.6(2) . . . . ?
N3 C3 C15 O2 -168.85(14) . . . . ?
C1 N4 C4 C16 164.92(13) . . . . ?
C1 N4 C7 C9 -75.04(16) . . . . ?
C4 N4 C1 C8 -152.36(13) . . . . ?
C4 N4 C7 C9 165.59(13) . . . . ?
C10 N1 C5 C14 -158.48(12) . . . . ?
C10 N1 C13 C11 166.79(13) . . . . ?
C12 N2 C2 C10 -79.34(16) . . . . ?
C12 N2 C9 C7 159.33(13) . . . . ?
C16 N3 C11 C13 -80.86(15) . . . . ?
C16 N3 C3 C15 89.34(16) . . . . ?
C2 N2 C12 C6 81.44(15) . . . . ?
C2 N2 C9 C7 -80.11(15) . . . . ?
C9 N2 C12 C6 -158.39(12) . . . . ?
C9 N2 C2 C10 160.18(13) . . . . ?
C5 N1 C10 C2 164.01(13) . . . . ?
C5 N1 C13 C11 -72.97(16) . . . . ?
C11 N3 C16 C4 161.26(13) . . . . ?
C11 N3 C3 C15 -151.28(13) . . . . ?
C3 N3 C16 C4 -78.85(16) . . . . ?
C3 N3 C11 C13 158.50(13) . . . . ?
C13 N1 C10 C2 -75.73(15) . . . . ?
C13 N1 C5 C14 81.85(15) . . . . ?
C7 N4 C1 C8 87.81(15) . . . . ?
C7 N4 C4 C16 -74.51(16) . . . . ?
Na1 O1 C8 O10 0.22(16) 2_667 . . . ?
Na1 O1 C8 C1 -176.36(12) 2_667 . . . ?
Na1 O4 C6 O6 -17.4(2) . . . . ?
Na1 O4 C6 C12 164.48(11) . . . . ?
Na1 O10 C8 O1 -0.22(15) 2_667 . . . ?
Na1 O10 C8 C1 176.37(12) 2_667 . . . ?
Na1 O13 C15 O2 3.52(16) 1_545 . . . ?
Na1 O13 C15 C3 -179.13(13) 1_545 . . . ?
Na1 O2 C15 O13 -3.62(17) 1_545 . . . ?
Na1 O2 C15 C3 179.00(12) 1_545 . . . ?
